data_2300522
loop_
_publ_author_name
'Dusek, M.'
'Petricek, V.'
'Dinnebier, R.E.'
'Wunschel, M.'
'van Smaalen, S.'

_publ_section_title
;
 Refinement of modulated structures against X-ray powder diffraction data
 with JANA2000
;
_journal_name_full 'Journal of Applied Crystallography'
_journal_page_first 398
_journal_page_last 404
_journal_volume 34
_journal_year 2001
_chemical_formula_sum 'Nb Te4'
_space_group_IT_number 124
_symmetry_space_group_name_Hall '-P 4 2c'
_symmetry_space_group_name_H-M 'P 4/m c c'
_cell_angle_alpha 90
_cell_angle_beta 90
_cell_angle_gamma 90
_cell_formula_units_Z 2
_cell_length_a 6.3616
_cell_length_b 6.3616
_cell_length_c 6.837
_cell_volume 276.693
_citation_journal_id_ASTM JACGAR
_cod_data_source_file Dusek_JACGAR_2001_1103.cif
_cod_data_source_block Nb1Te4
_cod_original_cell_volume 276.6931
_cod_original_formula_sum 'Nb1 Te4'
_cod_database_code 2300522

loop_
_symmetry_equiv_pos_as_xyz
x,y,z
-y,x,z
-x,-y,z
y,-x,z
x,-y,-z+1/2
y,x,-z+1/2
-x,y,-z+1/2
-y,-x,-z+1/2
-x,-y,-z
y,-x,-z
x,y,-z
-y,x,-z
-x,y,z-1/2
-y,-x,z-1/2
x,-y,z-1/2
y,x,z-1/2

loop_
_atom_site_label
_atom_site_type_symbol
_atom_site_fract_x
_atom_site_fract_y
_atom_site_fract_z
_atom_site_occupancy
_atom_site_U_iso_or_equiv
Te1 Te 0.23566 0.0916 0 1 0.0
Nb1 Nb 0 0 0.25 1 0.0
